data_7118228
loop_
_publ_author_name
'Dey, Mamon'
'Dutta, Snigdha'
'Sarma, Bipul'
'Deka, Ramesh Ch.'
'Gogoi, Nayanmoni'

_publ_section_title
;
 Modulation of the coordination environment: a convenient approach to
 tailor magnetic anisotropy in seven coordinate Co(II) complexes
;
_journal_coden_ASTM CHCOFS
_journal_issue 4
_journal_name_full
;
 Chemical Communications (Cambridge, United Kingdom)
;
_journal_page_first 753
_journal_page_last 756
_journal_paper_doi 10.1039/c5cc07397a
_journal_volume 52
_journal_year 2016
_chemical_formula_sum 'C25 H21 Co N7 O5 S2'
_chemical_formula_weight 622.54
_space_group_IT_number 19
_symmetry_cell_setting orthorhombic
_symmetry_space_group_name_Hall 'P 2ac 2ab'
_symmetry_space_group_name_H-M 'P 21 21 21'
_atom_sites_solution_hydrogens geom
_atom_sites_solution_primary direct
_atom_sites_solution_secondary difmap
_audit_creation_method SHELXL-97
_audit_update_record
;
2015-08-31 deposited with the CCDC.
2015-11-06 downloaded from the CCDC.
;
_cell_angle_alpha 90.00
_cell_angle_beta 90.00
_cell_angle_gamma 90.00
_cell_formula_units_Z 4
_cell_length_a 10.692(2)
_cell_length_b 11.464(2)
_cell_length_c 24.031(5)
_cell_measurement_reflns_used 6073
_cell_measurement_temperature 100(2)
_cell_measurement_theta_max 26.99
_cell_measurement_theta_min 2.46
_cell_volume 2945.6(10)
_computing_cell_refinement 'Bruker SAINT'
_computing_data_collection 'Bruker APEX2'
_computing_data_reduction 'Bruker SAINT'
_computing_molecular_graphics 'Bruker SHELXTL'
_computing_publication_material 'Bruker SHELXTL'
_computing_structure_refinement 'SHELXL-97 (Sheldrick, 2008)'
_computing_structure_solution 'SHELXS-97 (Sheldrick, 2008)'
_diffrn_ambient_temperature 100(2)
_diffrn_measured_fraction_theta_full 0.999
_diffrn_measured_fraction_theta_max 0.999
_diffrn_measurement_device_type 'Bruker APEX-II CCD'
_diffrn_measurement_method '\f and \w scans'
_diffrn_radiation_monochromator graphite
_diffrn_radiation_source 'fine-focus sealed tube'
_diffrn_radiation_type MoK\a
_diffrn_radiation_wavelength 0.71073
_diffrn_reflns_av_R_equivalents 0.0224
_diffrn_reflns_av_sigmaI/netI 0.0412
_diffrn_reflns_limit_h_max 12
_diffrn_reflns_limit_h_min -13
_diffrn_reflns_limit_k_max 14
_diffrn_reflns_limit_k_min -8
_diffrn_reflns_limit_l_max 27
_diffrn_reflns_limit_l_min -29
_diffrn_reflns_number 13288
_diffrn_reflns_theta_full 26.00
_diffrn_reflns_theta_max 26.00
_diffrn_reflns_theta_min 1.97
_exptl_absorpt_coefficient_mu 0.771
_exptl_absorpt_correction_T_max 0.9200
_exptl_absorpt_correction_T_min 0.8307
_exptl_absorpt_correction_type multi-scan
_exptl_absorpt_process_details SADABS
_exptl_crystal_colour orange
_exptl_crystal_density_diffrn 1.404
_exptl_crystal_density_method 'not measured'
_exptl_crystal_description block
_exptl_crystal_F_000 1276
_exptl_crystal_preparation 'Magnetic properties'
_exptl_crystal_recrystallization_method 'Re-crystallisation from solvent: '
_exptl_crystal_size_max 0.25
_exptl_crystal_size_mid 0.17
_exptl_crystal_size_min 0.11
_refine_diff_density_max 0.510
_refine_diff_density_min -0.364
_refine_diff_density_rms 0.134
_refine_ls_abs_structure_details 'Flack H D (1983), Acta Cryst. A39, 876-881'
_refine_ls_abs_structure_Flack 0.015(14)
_refine_ls_extinction_coef 0.0143(11)
_refine_ls_extinction_expression Fc^*^=kFc[1+0.001xFc^2^\l^3^/sin(2\q)]^-1/4^
_refine_ls_extinction_method SHELXL
_refine_ls_goodness_of_fit_ref 1.100
_refine_ls_hydrogen_treatment mixed
_refine_ls_matrix_type full
_refine_ls_number_parameters 370
_refine_ls_number_reflns 5758
_refine_ls_number_restraints 2
_refine_ls_restrained_S_all 1.103
_refine_ls_R_factor_all 0.0443
_refine_ls_R_factor_gt 0.0370
_refine_ls_shift/su_max 0.002
_refine_ls_shift/su_mean 0.000
_refine_ls_structure_factor_coef Fsqd
_refine_ls_weighting_details 'calc w=1/[\s^2^(Fo^2^)+(0.0645P)^2^+0.0000P] where P=(Fo^2^+2Fc^2^)/3'
_refine_ls_weighting_scheme calc
_refine_ls_wR_factor_gt 0.0938
_refine_ls_wR_factor_ref 0.1070
_reflns_number_gt 5193
_reflns_number_total 5758
_reflns_threshold_expression >2sigma(I)
_cod_data_source_file c5cc07397a2.cif
_cod_data_source_block md_21_0m
_cod_depositor_comments
;
The following automatic conversions were performed:

'_symmetry_cell_setting' value 'Orthorhombic' changed to
'orthorhombic' according to
/usr/data/users/saulius/crontab/automatic-downloads/rss-feeds/RSC/lib/dictionaries/cif_core.dic
dictionary named 'cif_core.dic' version 2.4.2 from 2011-04-26.

Automatic conversion script
Id: cif_fix_values 4268 2015-11-12 08:31:59Z antanas 
;
_cod_original_cell_volume 2945.6(11)
_cod_original_sg_symbol_H-M P2(1)2(1)2(1)
_cod_database_code 7118228

loop_
_symmetry_equiv_pos_as_xyz
'x, y, z'
'-x+1/2, -y, z+1/2'
'-x, y+1/2, -z+1/2'
'x+1/2, -y+1/2, -z'

loop_
_atom_site_label
_atom_site_type_symbol
_atom_site_fract_x
_atom_site_fract_y
_atom_site_fract_z
_atom_site_U_iso_or_equiv
_atom_site_adp_type
_atom_site_occupancy
_atom_site_symmetry_multiplicity
_atom_site_calc_flag
_atom_site_refinement_flags
O3 O 0.2894(3) 0.1498(3) 0.45388(11) 0.0760(9) Uani 1 1 d .
O4 O 0.3877(5) 0.3739(3) 0.30091(16) 0.1081(13) Uani 1 1 d .
O6 O 0.2086(4) 0.3209(3) 0.37884(17) 0.0969(11) Uani 1 1 d .
H5A H -0.083(3) 0.662(3) 0.6925(14) 0.040(9) Uiso 1 1 d .
C1 C 0.3824(3) 0.4814(3) 0.59594(12) 0.0374(6) Uani 1 1 d .
C2 C 0.4920(3) 0.5479(3) 0.59386(16) 0.0512(9) Uani 1 1 d .
H2 H 0.5649 0.5181 0.5782 0.061 Uiso 1 1 calc R
C3 C 0.4885(4) 0.6600(3) 0.61590(19) 0.0617(11) Uani 1 1 d .
H3 H 0.5602 0.7060 0.6154 0.074 Uiso 1 1 calc R
C4 C 0.3791(4) 0.7035(3) 0.63853(16) 0.0556(9) Uani 1 1 d .
H4 H 0.3762 0.7790 0.6527 0.067 Uiso 1 1 calc R
C5 C 0.2734(3) 0.6327(3) 0.63985(12) 0.0390(7) Uani 1 1 d .
C6 C 0.1504(3) 0.6658(3) 0.66357(13) 0.0399(8) Uani 1 1 d .
C7 C 0.3710(3) 0.3602(3) 0.57487(12) 0.0388(7) Uani 1 1 d .
C8 C 0.1297(4) 0.7849(3) 0.68758(16) 0.0569(9) Uani 1 1 d .
H8A H 0.0454 0.7909 0.7010 0.085 Uiso 1 1 calc R
H8B H 0.1436 0.8427 0.6593 0.085 Uiso 1 1 calc R
H8C H 0.1869 0.7974 0.7178 0.085 Uiso 1 1 calc R
C9 C 0.4768(3) 0.2984(3) 0.54633(18) 0.0590(10) Uani 1 1 d .
H9A H 0.4506 0.2212 0.5360 0.088 Uiso 1 1 calc R
H9B H 0.5470 0.2934 0.5711 0.088 Uiso 1 1 calc R
H9C H 0.5005 0.3409 0.5136 0.088 Uiso 1 1 calc R
C10 C 0.1281(3) 0.1579(2) 0.58521(12) 0.0355(6) Uani 1 1 d D
C11 C 0.0981(3) 0.0361(3) 0.56772(12) 0.0408(7) Uani 1 1 d .
C12 C -0.0275(4) 0.0005(3) 0.56692(14) 0.0506(9) Uani 1 1 d .
H12 H -0.0898 0.0528 0.5773 0.061 Uiso 1 1 calc R
C13 C -0.0598(5) -0.1114(3) 0.55085(16) 0.0651(11) Uani 1 1 d .
H13 H -0.1435 -0.1336 0.5503 0.078 Uiso 1 1 calc R
C14 C 0.0314(5) -0.1904(4) 0.53568(17) 0.0723(13) Uani 1 1 d .
H14 H 0.0099 -0.2658 0.5251 0.087 Uiso 1 1 calc R
C15 C 0.1571(5) -0.1554(3) 0.53646(17) 0.0696(13) Uani 1 1 d .
H15 H 0.2190 -0.2081 0.5262 0.083 Uiso 1 1 calc R
C16 C 0.1903(4) -0.0437(3) 0.55223(15) 0.0529(9) Uani 1 1 d .
H16 H 0.2740 -0.0218 0.5525 0.063 Uiso 1 1 calc R
C17 C -0.1173(3) 0.4940(2) 0.68458(11) 0.0350(6) Uani 1 1 d .
C18 C -0.2391(3) 0.4983(3) 0.71556(12) 0.0379(7) Uani 1 1 d .
C19 C -0.2544(4) 0.5733(3) 0.76111(15) 0.0535(9) Uani 1 1 d .
H19 H -0.1905 0.6236 0.7717 0.064 Uiso 1 1 calc R
C20 C -0.3666(5) 0.5712(4) 0.79019(19) 0.0726(12) Uani 1 1 d .
H20 H -0.3779 0.6206 0.8205 0.087 Uiso 1 1 calc R
C21 C -0.4610(4) 0.4970(4) 0.77470(18) 0.0716(12) Uani 1 1 d .
H21 H -0.5359 0.4971 0.7943 0.086 Uiso 1 1 calc R
C22 C -0.4456(4) 0.4213(4) 0.72978(17) 0.0660(11) Uani 1 1 d .
H22 H -0.5097 0.3708 0.7195 0.079 Uiso 1 1 calc R
C23 C -0.3332(3) 0.4221(3) 0.70046(14) 0.0497(8) Uani 1 1 d .
H23 H -0.3216 0.3714 0.6707 0.060 Uiso 1 1 calc R
C25 C 0.2008(3) 0.3569(3) 0.75431(13) 0.0394(7) Uani 1 1 d .
C26 C 0.0540(3) 0.4909(3) 0.50340(13) 0.0386(7) Uani 1 1 d .
N1 N 0.2769(2) 0.5234(2) 0.61886(10) 0.0357(6) Uani 1 1 d .
N2 N 0.2640(2) 0.3145(2) 0.58460(10) 0.0352(6) Uani 1 1 d .
N3 N 0.2383(2) 0.2024(2) 0.56706(11) 0.0374(6) Uani 1 1 d D
N4 N 0.0706(2) 0.5821(2) 0.66189(10) 0.0374(6) Uani 1 1 d .
N5 N -0.0474(3) 0.5941(2) 0.68384(11) 0.0417(6) Uani 1 1 d .
N6 N 0.1801(3) 0.3617(2) 0.70684(11) 0.0454(6) Uani 1 1 d .
N7 N 0.0468(3) 0.4560(2) 0.54875(11) 0.0444(6) Uani 1 1 d .
O1 O 0.0584(2) 0.21645(19) 0.61565(9) 0.0445(6) Uani 1 1 d .
O2 O -0.0786(2) 0.40397(19) 0.66238(9) 0.0416(5) Uani 1 1 d .
S1 S 0.06071(13) 0.54185(9) 0.43993(4) 0.0659(3) Uani 1 1 d .
S2 S 0.22756(11) 0.34815(10) 0.82140(4) 0.0603(3) Uani 1 1 d .
Co1 Co 0.11517(4) 0.40831(3) 0.628385(15) 0.03175(13) Uani 1 1 d .
H3A H 0.278(4) 0.167(4) 0.5388(15) 0.099(17) Uiso 1 1 d D

loop_
_atom_site_aniso_label
_atom_site_aniso_U_11
_atom_site_aniso_U_22
_atom_site_aniso_U_33
_atom_site_aniso_U_23
_atom_site_aniso_U_13
_atom_site_aniso_U_12
O3 0.0519(16) 0.123(3) 0.0529(15) -0.0056(16) 0.0100(12) 0.0235(18)
O4 0.151(4) 0.095(3) 0.079(2) -0.0021(19) -0.026(2) 0.032(3)
O6 0.113(3) 0.070(2) 0.108(3) -0.009(2) 0.021(2) 0.007(2)
C1 0.0351(16) 0.0397(16) 0.0374(15) 0.0087(12) -0.0050(13) -0.0080(15)
C2 0.0371(19) 0.0498(19) 0.067(2) 0.0091(17) 0.0003(16) -0.0066(17)
C3 0.044(2) 0.053(2) 0.088(3) 0.009(2) -0.0031(19) -0.0255(19)
C4 0.054(2) 0.0427(18) 0.070(2) -0.0002(16) -0.0073(19) -0.0151(18)
C5 0.0412(17) 0.0350(15) 0.0409(17) 0.0051(13) -0.0050(13) -0.0093(14)
C6 0.054(2) 0.0307(15) 0.0346(16) -0.0022(12) -0.0037(13) -0.0064(15)
C7 0.0346(16) 0.0404(15) 0.0412(16) 0.0091(13) 0.0013(13) 0.0017(15)
C8 0.070(3) 0.0392(18) 0.062(2) -0.0116(16) 0.0020(19) -0.0158(19)
C9 0.0362(19) 0.054(2) 0.087(3) 0.006(2) 0.0159(18) 0.0041(17)
C10 0.0385(16) 0.0323(14) 0.0359(14) -0.0026(12) 0.0027(13) 0.0032(14)
C11 0.052(2) 0.0326(15) 0.0373(16) -0.0022(12) 0.0060(14) -0.0025(15)
C12 0.060(2) 0.0423(18) 0.0492(19) -0.0090(15) 0.0149(16) -0.0135(17)
C13 0.087(3) 0.053(2) 0.056(2) -0.0140(18) 0.014(2) -0.024(2)
C14 0.120(4) 0.040(2) 0.057(2) -0.0136(18) 0.005(2) -0.013(2)
C15 0.110(4) 0.038(2) 0.061(2) -0.0081(17) 0.013(2) 0.017(2)
C16 0.061(2) 0.0449(19) 0.053(2) -0.0032(16) 0.0085(16) 0.0085(18)
C17 0.0395(16) 0.0320(14) 0.0335(14) 0.0009(11) -0.0020(13) -0.0007(14)
C18 0.0395(17) 0.0358(15) 0.0386(16) 0.0029(13) 0.0048(12) 0.0039(14)
C19 0.065(2) 0.0404(19) 0.055(2) -0.0043(16) 0.0174(17) -0.0032(18)
C20 0.091(3) 0.060(2) 0.067(3) -0.005(2) 0.040(2) -0.002(3)
C21 0.059(3) 0.080(3) 0.076(3) 0.007(2) 0.032(2) 0.005(2)
C22 0.047(2) 0.081(3) 0.070(3) 0.006(2) 0.0048(18) -0.015(2)
C23 0.0499(19) 0.053(2) 0.0457(18) -0.0018(16) 0.0025(14) -0.0059(18)
C25 0.0400(17) 0.0329(15) 0.0454(18) 0.0012(13) 0.0030(13) -0.0036(14)
C26 0.0403(17) 0.0349(16) 0.0405(17) -0.0030(13) -0.0039(13) -0.0026(14)
N1 0.0359(14) 0.0332(13) 0.0378(14) 0.0028(11) -0.0019(11) -0.0056(11)
N2 0.0323(13) 0.0343(13) 0.0390(13) 0.0006(10) 0.0032(10) -0.0025(11)
N3 0.0382(14) 0.0321(13) 0.0419(14) -0.0035(11) 0.0076(11) -0.0002(11)
N4 0.0414(14) 0.0334(13) 0.0375(13) 0.0008(11) 0.0013(10) -0.0047(12)
N5 0.0452(15) 0.0299(13) 0.0501(15) -0.0045(12) 0.0097(12) 0.0019(13)
N6 0.0547(17) 0.0425(15) 0.0390(15) 0.0041(12) -0.0042(12) -0.0002(14)
N7 0.0458(16) 0.0462(15) 0.0411(15) -0.0023(12) -0.0035(12) -0.0052(13)
O1 0.0450(12) 0.0359(11) 0.0526(14) -0.0099(10) 0.0176(10) -0.0061(11)
O2 0.0419(12) 0.0341(11) 0.0487(12) -0.0085(10) 0.0049(9) -0.0019(10)
S1 0.1027(8) 0.0523(5) 0.0429(5) 0.0093(4) 0.0068(5) 0.0067(6)
S2 0.0773(7) 0.0676(6) 0.0359(4) 0.0025(4) -0.0025(4) -0.0099(5)
Co1 0.0334(2) 0.0291(2) 0.0328(2) -0.00149(16) 0.00108(15) -0.00338(17)

loop_
_atom_type_symbol
_atom_type_description
_atom_type_scat_dispersion_real
_atom_type_scat_dispersion_imag
_atom_type_scat_source
C C 0.0033 0.0016 'International Tables Vol C Tables 4.2.6.8 and 6.1.1.4'
H H 0.0000 0.0000 'International Tables Vol C Tables 4.2.6.8 and 6.1.1.4'
N N 0.0061 0.0033 'International Tables Vol C Tables 4.2.6.8 and 6.1.1.4'
O O 0.0106 0.0060 'International Tables Vol C Tables 4.2.6.8 and 6.1.1.4'
S S 0.1246 0.1234 'International Tables Vol C Tables 4.2.6.8 and 6.1.1.4'
Co Co 0.3494 0.9721 'International Tables Vol C Tables 4.2.6.8 and 6.1.1.4'

loop_
_geom_angle_atom_site_label_1
_geom_angle_atom_site_label_2
_geom_angle_atom_site_label_3
_geom_angle
N1 C1 C2 121.5(3)
N1 C1 C7 114.0(3)
C2 C1 C7 124.5(3)
C3 C2 C1 117.9(4)
C3 C2 H2 121.1
C1 C2 H2 121.1
C4 C3 C2 120.4(3)
C4 C3 H3 119.8
C2 C3 H3 119.8
C3 C4 C5 119.1(3)
C3 C4 H4 120.5
C5 C4 H4 120.5
N1 C5 C4 120.7(3)
N1 C5 C6 113.9(3)
C4 C5 C6 125.4(3)
N4 C6 C5 112.7(3)
N4 C6 C8 126.5(3)
C5 C6 C8 120.8(3)
N2 C7 C1 113.2(3)
N2 C7 C9 124.3(3)
C1 C7 C9 122.5(3)
C6 C8 H8A 109.5
C6 C8 H8B 109.5
H8A C8 H8B 109.5
C6 C8 H8C 109.5
H8A C8 H8C 109.5
H8B C8 H8C 109.5
C7 C9 H9A 109.5
C7 C9 H9B 109.5
H9A C9 H9B 109.5
C7 C9 H9C 109.5
H9A C9 H9C 109.5
H9B C9 H9C 109.5
O1 C10 N3 120.5(3)
O1 C10 C11 122.8(3)
N3 C10 C11 116.7(3)
C16 C11 C12 118.8(3)
C16 C11 C10 122.4(3)
C12 C11 C10 118.8(3)
C13 C12 C11 120.8(4)
C13 C12 H12 119.6
C11 C12 H12 119.6
C14 C13 C12 120.4(4)
C14 C13 H13 119.8
C12 C13 H13 119.8
C13 C14 C15 119.1(4)
C13 C14 H14 120.5
C15 C14 H14 120.5
C16 C15 C14 121.0(4)
C16 C15 H15 119.5
C14 C15 H15 119.5
C15 C16 C11 119.9(4)
C15 C16 H16 120.0
C11 C16 H16 120.0
O2 C17 N5 120.8(3)
O2 C17 C18 122.2(3)
N5 C17 C18 116.9(3)
C23 C18 C19 120.5(3)
C23 C18 C17 118.8(3)
C19 C18 C17 120.6(3)
C20 C19 C18 118.9(4)
C20 C19 H19 120.5
C18 C19 H19 120.5
C21 C20 C19 120.6(4)
C21 C20 H20 119.7
C19 C20 H20 119.7
C20 C21 C22 120.6(4)
C20 C21 H21 119.7
C22 C21 H21 119.7
C23 C22 C21 119.3(4)
C23 C22 H22 120.4
C21 C22 H22 120.4
C18 C23 C22 120.0(4)
C18 C23 H23 120.0
C22 C23 H23 120.0
N6 C25 S2 178.8(3)
N7 C26 S1 178.6(3)
C1 N1 C5 120.5(3)
C1 N1 Co1 119.33(19)
C5 N1 Co1 119.9(2)
C7 N2 N3 120.2(3)
C7 N2 Co1 122.4(2)
N3 N2 Co1 117.36(18)
C10 N3 N2 115.2(2)
C10 N3 H3A 119(3)
N2 N3 H3A 124(3)
C6 N4 N5 121.5(3)
C6 N4 Co1 123.0(2)
N5 N4 Co1 115.5(2)
C17 N5 N4 115.0(3)
C17 N5 H5A 120(2)
N4 N5 H5A 125(2)
C25 N6 Co1 164.8(3)
C26 N7 Co1 155.7(3)
C10 O1 Co1 115.9(2)
C17 O2 Co1 116.8(2)
N6 Co1 N7 179.33(12)
N6 Co1 N1 89.20(10)
N7 Co1 N1 91.29(10)
N6 Co1 N2 93.84(11)
N7 Co1 N2 86.75(10)
N1 Co1 N2 70.83(9)
N6 Co1 N4 88.45(10)
N7 Co1 N4 91.28(10)
N1 Co1 N4 70.33(10)
N2 Co1 N4 141.05(9)
N6 Co1 O2 88.40(10)
N7 Co1 O2 90.93(10)
N1 Co1 O2 141.92(9)
N2 Co1 O2 147.24(9)
N4 Co1 O2 71.62(9)
N6 Co1 O1 87.88(10)
N7 Co1 O1 92.03(10)
N1 Co1 O1 140.44(9)
N2 Co1 O1 70.03(9)
N4 Co1 O1 148.90(9)
O2 Co1 O1 77.41(8)

loop_
_geom_bond_atom_site_label_1
_geom_bond_atom_site_label_2
_geom_bond_distance
C1 N1 1.344(4)
C1 C2 1.400(5)
C1 C7 1.484(4)
C2 C3 1.390(6)
C2 H2 0.9300
C3 C4 1.383(6)
C3 H3 0.9300
C4 C5 1.391(5)
C4 H4 0.9300
C5 N1 1.351(4)
C5 C6 1.483(5)
C6 N4 1.285(4)
C6 C8 1.498(5)
C7 N2 1.280(4)
C7 C9 1.501(5)
C8 H8A 0.9600
C8 H8B 0.9600
C8 H8C 0.9600
C9 H9A 0.9600
C9 H9B 0.9600
C9 H9C 0.9600
C10 O1 1.242(4)
C10 N3 1.356(4)
C10 C11 1.493(4)
C11 C16 1.396(5)
C11 C12 1.403(5)
C12 C13 1.384(5)
C12 H12 0.9300
C13 C14 1.379(6)
C13 H13 0.9300
C14 C15 1.402(7)
C14 H14 0.9300
C15 C16 1.381(6)
C15 H15 0.9300
C16 H16 0.9300
C17 O2 1.233(4)
C17 N5 1.369(4)
C17 C18 1.501(5)
C18 C23 1.381(5)
C18 C19 1.402(5)
C19 C20 1.389(6)
C19 H19 0.9300
C20 C21 1.372(7)
C20 H20 0.9300
C21 C22 1.395(6)
C21 H21 0.9300
C22 C23 1.393(5)
C22 H22 0.9300
C23 H23 0.9300
C25 N6 1.163(4)
C25 S2 1.641(3)
C26 N7 1.164(4)
C26 S1 1.635(3)
N1 Co1 2.187(2)
N2 N3 1.380(4)
N2 Co1 2.190(3)
N3 H3A 0.896(19)
N4 N5 1.374(4)
N4 Co1 2.200(3)
N5 H5A 0.89(4)
N6 Co1 2.079(3)
N7 Co1 2.120(3)
O1 Co1 2.302(2)
O2 Co1 2.228(2)

loop_
_geom_torsion_atom_site_label_1
_geom_torsion_atom_site_label_2
_geom_torsion_atom_site_label_3
_geom_torsion_atom_site_label_4
_geom_torsion
N1 C1 C2 C3 -0.6(5)
C7 C1 C2 C3 -179.3(3)
C1 C2 C3 C4 -0.6(6)
C2 C3 C4 C5 1.2(6)
C3 C4 C5 N1 -0.7(5)
C3 C4 C5 C6 178.8(3)
N1 C5 C6 N4 2.8(4)
C4 C5 C6 N4 -176.7(3)
N1 C5 C6 C8 -178.8(3)
C4 C5 C6 C8 1.7(5)
N1 C1 C7 N2 -3.2(4)
C2 C1 C7 N2 175.7(3)
N1 C1 C7 C9 178.2(3)
C2 C1 C7 C9 -3.0(5)
O1 C10 C11 C16 -155.4(3)
N3 C10 C11 C16 23.3(4)
O1 C10 C11 C12 24.4(5)
N3 C10 C11 C12 -156.8(3)
C16 C11 C12 C13 -0.3(5)
C10 C11 C12 C13 179.8(3)
C11 C12 C13 C14 0.5(6)
C12 C13 C14 C15 -0.4(6)
C13 C14 C15 C16 0.1(6)
C14 C15 C16 C11 0.0(6)
C12 C11 C16 C15 0.1(5)
C10 C11 C16 C15 179.9(3)
O2 C17 C18 C23 -28.0(5)
N5 C17 C18 C23 154.6(3)
O2 C17 C18 C19 148.2(3)
N5 C17 C18 C19 -29.1(4)
C23 C18 C19 C20 -1.1(5)
C17 C18 C19 C20 -177.3(3)
C18 C19 C20 C21 0.1(7)
C19 C20 C21 C22 0.6(7)
C20 C21 C22 C23 -0.3(7)
C19 C18 C23 C22 1.5(5)
C17 C18 C23 C22 177.7(3)
C21 C22 C23 C18 -0.7(6)
C2 C1 N1 C5 1.1(4)
C7 C1 N1 C5 180.0(3)
C2 C1 N1 Co1 -173.7(2)
C7 C1 N1 Co1 5.1(3)
C4 C5 N1 C1 -0.5(4)
C6 C5 N1 C1 180.0(3)
C4 C5 N1 Co1 174.3(2)
C6 C5 N1 Co1 -5.3(3)
C1 C7 N2 N3 179.3(2)
C9 C7 N2 N3 -2.1(5)
C1 C7 N2 Co1 -0.2(3)
C9 C7 N2 Co1 178.4(3)
O1 C10 N3 N2 -0.4(4)
C11 C10 N3 N2 -179.1(2)
C7 N2 N3 C10 172.5(3)
Co1 N2 N3 C10 -7.9(3)
C5 C6 N4 N5 177.4(3)
C8 C6 N4 N5 -0.9(5)
C5 C6 N4 Co1 0.9(4)
C8 C6 N4 Co1 -177.4(3)
O2 C17 N5 N4 -6.1(4)
C18 C17 N5 N4 171.3(2)
C6 N4 N5 C17 -173.1(3)
Co1 N4 N5 C17 3.7(3)
S2 C25 N6 Co1 93(17)
S1 C26 N7 Co1 -138(12)
N3 C10 O1 Co1 8.0(4)
C11 C10 O1 Co1 -173.3(2)
N5 C17 O2 Co1 5.3(4)
C18 C17 O2 Co1 -171.9(2)
C25 N6 Co1 N7 -48(10)
C25 N6 Co1 N1 88.8(10)
C25 N6 Co1 N2 159.5(10)
C25 N6 Co1 N4 18.4(10)
C25 N6 Co1 O2 -53.2(10)
C25 N6 Co1 O1 -130.7(10)
C26 N7 Co1 N6 160(10)
C26 N7 Co1 N1 23.1(6)
C26 N7 Co1 N2 -47.6(6)
C26 N7 Co1 N4 93.5(6)
C26 N7 Co1 O2 165.1(6)
C26 N7 Co1 O1 -117.4(6)
C1 N1 Co1 N6 90.4(2)
C5 N1 Co1 N6 -84.4(2)
C1 N1 Co1 N7 -90.0(2)
C5 N1 Co1 N7 95.1(2)
C1 N1 Co1 N2 -3.9(2)
C5 N1 Co1 N2 -178.8(2)
C1 N1 Co1 N4 179.1(2)
C5 N1 Co1 N4 4.2(2)
C1 N1 Co1 O2 176.82(18)
C5 N1 Co1 O2 2.0(3)
C1 N1 Co1 O1 4.7(3)
C5 N1 Co1 O1 -170.13(19)
C7 N2 Co1 N6 -85.7(2)
N3 N2 Co1 N6 94.8(2)
C7 N2 Co1 N7 94.6(2)
N3 N2 Co1 N7 -84.9(2)
C7 N2 Co1 N1 2.1(2)
N3 N2 Co1 N1 -177.4(2)
C7 N2 Co1 N4 6.6(3)
N3 N2 Co1 N4 -172.95(18)
C7 N2 Co1 O2 -178.7(2)
N3 N2 Co1 O2 1.7(3)
C7 N2 Co1 O1 -172.0(3)
N3 N2 Co1 O1 8.41(19)
C6 N4 Co1 N6 87.0(2)
N5 N4 Co1 N6 -89.7(2)
C6 N4 Co1 N7 -93.6(2)
N5 N4 Co1 N7 89.7(2)
C6 N4 Co1 N1 -2.7(2)
N5 N4 Co1 N1 -179.4(2)
C6 N4 Co1 N2 -7.2(3)
N5 N4 Co1 N2 176.08(18)
C6 N4 Co1 O2 175.9(3)
N5 N4 Co1 O2 -0.89(18)
C6 N4 Co1 O1 170.4(2)
N5 N4 Co1 O1 -6.4(3)
C17 O2 Co1 N6 86.6(2)
C17 O2 Co1 N7 -93.3(2)
C17 O2 Co1 N1 -0.1(3)
C17 O2 Co1 N2 -178.8(2)
C17 O2 Co1 N4 -2.3(2)
C17 O2 Co1 O1 174.8(2)
C10 O1 Co1 N6 -103.6(2)
C10 O1 Co1 N7 77.1(2)
C10 O1 Co1 N1 -17.4(3)
C10 O1 Co1 N2 -8.7(2)
C10 O1 Co1 N4 172.9(2)
C10 O1 Co1 O2 167.6(2)
